data_7229310
loop_
_publ_author_name
'Hariharan, P. S.'
'Moon, Dohyun'
'Anthony, Philip Philip'

_publ_section_title
;
 Crystallization induced reversible fluorescence switching and alkyl chain
 length dependent thermally stable supercooled organic fluorescent liquid
;
_journal_name_full CrystEngComm
_journal_paper_doi 10.1039/C7CE01650F
_journal_year 2017
_chemical_formula_moiety 'C25 H24 N2 O2'
_chemical_formula_sum 'C25 H24 N2 O2'
_chemical_formula_weight 384.46
_chemical_name_systematic 7-(5-(diphenylamino)-2-formylphenoxy)heptanenitrile
_space_group_crystal_system monoclinic
_space_group_IT_number 14
_space_group_name_Hall '-P 2yn'
_space_group_name_H-M_alt 'P 1 21/n 1'
_symmetry_space_group_name_Hall '-P 2yn'
_symmetry_space_group_name_H-M 'P 1 21/n 1'
_atom_sites_solution_hydrogens geom
_audit_creation_method SHELXL-2014/7
_audit_update_record
;
2017-08-31 deposited with the CCDC.
2017-10-10 downloaded from the CCDC.
;
_cell_angle_alpha 90
_cell_angle_beta 101.51(3)
_cell_angle_gamma 90
_cell_formula_units_Z 4
_cell_length_a 11.609(2)
_cell_length_b 9.1180(18)
_cell_length_c 20.524(4)
_cell_measurement_reflns_used 46457
_cell_measurement_temperature 301(2)
_cell_measurement_theta_max 33.748
_cell_measurement_theta_min 0.401
_cell_volume 2128.8(7)
_computing_cell_refinement '<i>HKL3000sm</i>(Otwinowski & Minor, 1997)'
_computing_data_collection '<i>PAL BL2D-SMDC Program</i>(Shin et. al, 2016)'
_computing_data_reduction '<i>HKL3000sm</i>(Otwinowski & Minor, 1997)'
_computing_molecular_graphics '<i>DIAMOND 4</i>(Putz & Brandenburg, 2014)'
_computing_publication_material '<i>enCifer 1.5.1</i>'
_computing_structure_refinement '<i>SHELXL-2014/7</i> (Sheldrick, 2015)'
_computing_structure_solution '<i>SHELXT-2014/5</i> (Sheldrick, 2015)'
_diffrn_ambient_temperature 301(2)
_diffrn_measured_fraction_theta_full 0.948
_diffrn_measured_fraction_theta_max 0.940
_diffrn_measurement_device_type 'ADSC Q210 CCD area detector'
_diffrn_measurement_method 'omega scan'
_diffrn_radiation_type synchrotron
_diffrn_radiation_wavelength 0.700
_diffrn_reflns_av_R_equivalents 0.0610
_diffrn_reflns_av_unetI/netI 0.0577
_diffrn_reflns_Laue_measured_fraction_full 0.948
_diffrn_reflns_Laue_measured_fraction_max 0.940
_diffrn_reflns_limit_h_max 15
_diffrn_reflns_limit_h_min -15
_diffrn_reflns_limit_k_max 11
_diffrn_reflns_limit_k_min -11
_diffrn_reflns_limit_l_max 26
_diffrn_reflns_limit_l_min -26
_diffrn_reflns_number 17382
_diffrn_reflns_point_group_measured_fraction_full 0.948
_diffrn_reflns_point_group_measured_fraction_max 0.940
_diffrn_reflns_theta_full 24.835
_diffrn_reflns_theta_max 27.000
_diffrn_reflns_theta_min 2.192
_diffrn_source 'PLSII 2D bending magnet'
_exptl_absorpt_coefficient_mu 0.074
_exptl_absorpt_correction_T_max 0.999
_exptl_absorpt_correction_T_min 0.996
_exptl_absorpt_correction_type empirical
_exptl_absorpt_process_details '<i>HKL3000sm Scalepack(Otwinowski & Minor, 1997)</i>'
_exptl_crystal_colour 'pale yellow'
_exptl_crystal_density_diffrn 1.200
_exptl_crystal_description plate
_exptl_crystal_F_000 816
_exptl_crystal_size_max 0.052
_exptl_crystal_size_mid 0.043
_exptl_crystal_size_min 0.005
_refine_diff_density_max 0.253
_refine_diff_density_min -0.182
_refine_diff_density_rms 0.048
_refine_ls_extinction_coef 0.060(7)
_refine_ls_extinction_expression Fc^*^=kFc[1+0.001xFc^2^\l^3^/sin(2\q)]^-1/4^
_refine_ls_extinction_method 'SHELXL-2014/7 (Sheldrick 2014'
_refine_ls_goodness_of_fit_ref 0.915
_refine_ls_hydrogen_treatment constr
_refine_ls_matrix_type full
_refine_ls_number_parameters 262
_refine_ls_number_reflns 4563
_refine_ls_number_restraints 6
_refine_ls_restrained_S_all 0.922
_refine_ls_R_factor_all 0.1673
_refine_ls_R_factor_gt 0.0666
_refine_ls_shift/su_max 0.000
_refine_ls_shift/su_mean 0.000
_refine_ls_structure_factor_coef Fsqd
_refine_ls_weighting_details 'w=1/[\s^2^(Fo^2^)+(0.1263P)^2^] where P=(Fo^2^+2Fc^2^)/3'
_refine_ls_weighting_scheme calc
_refine_ls_wR_factor_gt 0.1723
_refine_ls_wR_factor_ref 0.2277
_reflns_Friedel_coverage 0.000
_reflns_number_gt 1745
_reflns_number_total 4563
_reflns_threshold_expression 'I > 2\s(I)'
_cod_data_source_file c7ce01650f2.cif
_cod_data_source_block SPA106
_cod_original_cell_volume 2128.8(8)
_cod_database_code 7229310
_shelx_shelxl_version_number 2014/7
_shelx_space_group_comment
;
The symmetry employed for this shelxl refinement is uniquely defined
by the following loop, which should always be used as a source of
symmetry information in preference to the above space-group names.
They are only intended as comments.
;
_shelx_estimated_absorpt_t_min 0.996
_shelx_estimated_absorpt_t_max 1.000

loop_
_space_group_symop_operation_xyz
'x, y, z'
'-x+1/2, y+1/2, -z+1/2'
'-x, -y, -z'
'x-1/2, -y-1/2, z-1/2'

loop_
_atom_site_label
_atom_site_type_symbol
_atom_site_fract_x
_atom_site_fract_y
_atom_site_fract_z
_atom_site_U_iso_or_equiv
_atom_site_adp_type
_atom_site_occupancy
_atom_site_site_symmetry_order
_atom_site_calc_flag
_atom_site_refinement_flags_posn
_atom_site_refinement_flags_adp
_atom_site_refinement_flags_occupancy
_atom_site_disorder_assembly
_atom_site_disorder_group
O1 O 0.41070(18) 0.0572(3) 0.62359(10) 0.1246(9) Uani 1 1 d . . . . .
O2 O 0.49500(17) 0.2646(2) 0.47068(9) 0.0953(7) Uani 1 1 d . . . . .
N1 N 0.17340(17) 0.0491(3) 0.31342(10) 0.0846(7) Uani 1 1 d . . . . .
N2 N 1.0497(3) 0.7725(4) 0.5089(2) 0.1661(15) Uani 1 1 d . . . . .
C1 C 0.4390(3) 0.1087(4) 0.57529(14) 0.0984(10) Uani 1 1 d . . . . .
H1 H 0.5097 0.1599 0.5813 0.118 Uiso 1 1 calc R U . . .
C2 C 0.5415(3) 0.3332(4) 0.41913(14) 0.0979(9) Uani 1 1 d . . . . .
H2A H 0.4838 0.3991 0.3938 0.117 Uiso 1 1 calc R U . . .
H2B H 0.5621 0.2599 0.3891 0.117 Uiso 1 1 calc R U . . .
C3 C 0.6487(3) 0.4170(4) 0.45164(17) 0.1158(12) Uani 1 1 d . . . . .
H3A H 0.6266 0.4848 0.4835 0.139 Uiso 1 1 calc R U . A 1
H3B H 0.7050 0.3485 0.4763 0.139 Uiso 1 1 calc R U . A 1
C4A C 0.7071(4) 0.5006(5) 0.4058(2) 0.1592(19) Uani 0.533(8) 1 d D . P B 1
H4A1 H 0.6539 0.5681 0.3783 0.191 Uiso 0.533(8) 1 calc R U P B 1
H4A2 H 0.7440 0.4371 0.3780 0.191 Uiso 0.533(8) 1 calc R U P B 1
C5A C 0.8023(5) 0.5843(7) 0.4619(3) 0.094(2) Uiso 0.533(8) 1 d D . P B 1
H5A1 H 0.7635 0.6358 0.4929 0.113 Uiso 0.533(8) 1 calc R U P B 1
H5A2 H 0.8580 0.5150 0.4866 0.113 Uiso 0.533(8) 1 calc R U P B 1
C6A C 0.8633(6) 0.6900(8) 0.4245(4) 0.109(2) Uiso 0.533(8) 1 d D . P B 1
H6A1 H 0.8130 0.7721 0.4076 0.131 Uiso 0.533(8) 1 calc R U P B 1
H6A2 H 0.8904 0.6426 0.3880 0.131 Uiso 0.533(8) 1 calc R U P B 1
C4B C 0.7071(4) 0.5006(5) 0.4058(2) 0.1592(19) Uani 0.467(8) 1 d D . P B 2
H4B1 H 0.6622 0.5906 0.3967 0.191 Uiso 0.467(8) 1 calc R U P B 2
H4B2 H 0.6923 0.4453 0.3646 0.191 Uiso 0.467(8) 1 calc R U P B 2
C5B C 0.8401(6) 0.5488(8) 0.4165(4) 0.108(3) Uiso 0.467(8) 1 d D . P B 2
H5B1 H 0.8922 0.4717 0.4375 0.130 Uiso 0.467(8) 1 calc R U P B 2
H5B2 H 0.8616 0.5763 0.3749 0.130 Uiso 0.467(8) 1 calc R U P B 2
C6B C 0.8419(7) 0.6788(10) 0.4618(5) 0.119(3) Uiso 0.467(8) 1 d D . P B 2
H6B1 H 0.7889 0.7540 0.4399 0.143 Uiso 0.467(8) 1 calc R U P B 2
H6B2 H 0.8163 0.6497 0.5021 0.143 Uiso 0.467(8) 1 calc R U P B 2
C7 C 0.9645(4) 0.7370(5) 0.4785(3) 0.1555(18) Uani 1 1 d D . . . .
C8 C 0.2398(2) 0.0663(3) 0.37833(12) 0.0775(7) Uani 1 1 d . . . . .
C9 C 0.3355(2) 0.1607(3) 0.39082(12) 0.0803(8) Uani 1 1 d . . . . .
H9 H 0.3557 0.2143 0.3562 0.096 Uiso 1 1 calc R U . . .
C10 C 0.4006(2) 0.1751(3) 0.45455(12) 0.0795(8) Uani 1 1 d . . . . .
C11 C 0.3700(2) 0.0965(3) 0.50752(12) 0.0802(8) Uani 1 1 d . . . . .
C12 C 0.2728(2) 0.0075(3) 0.49406(13) 0.0860(8) Uani 1 1 d . . . . .
H12 H 0.2500 -0.0428 0.5288 0.103 Uiso 1 1 calc R U . . .
C13 C 0.2081(2) -0.0096(3) 0.43068(13) 0.0864(8) Uani 1 1 d . . . . .
H13 H 0.1433 -0.0718 0.4229 0.104 Uiso 1 1 calc R U . . .
C14 C 0.0547(2) 0.0013(4) 0.30428(13) 0.0859(8) Uani 1 1 d . . . . .
C15 C -0.0257(3) 0.0827(4) 0.32981(15) 0.1102(11) Uani 1 1 d . . . . .
H15 H -0.0027 0.1694 0.3526 0.132 Uiso 1 1 calc R U . . .
C16 C -0.1407(3) 0.0353(6) 0.3215(2) 0.1380(15) Uani 1 1 d . . . . .
H16 H -0.1949 0.0890 0.3394 0.166 Uiso 1 1 calc R U . . .
C17 C -0.1752(4) -0.0917(7) 0.2865(2) 0.1508(19) Uani 1 1 d . . . . .
H17 H -0.2532 -0.1217 0.2795 0.181 Uiso 1 1 calc R U . . .
C18 C -0.0941(4) -0.1737(6) 0.26197(18) 0.1344(14) Uani 1 1 d . . . . .
H18 H -0.1169 -0.2610 0.2397 0.161 Uiso 1 1 calc R U . . .
C19 C 0.0206(3) -0.1272(4) 0.27029(14) 0.1039(10) Uani 1 1 d . . . . .
H19 H 0.0751 -0.1821 0.2531 0.125 Uiso 1 1 calc R U . . .
C20 C 0.2266(2) 0.0528(3) 0.25712(12) 0.0753(7) Uani 1 1 d . . . . .
C21 C 0.1673(3) 0.1151(3) 0.19842(13) 0.0871(8) Uani 1 1 d . . . . .
H21 H 0.0935 0.1565 0.1964 0.105 Uiso 1 1 calc R U . . .
C22 C 0.2170(3) 0.1160(4) 0.14338(15) 0.1060(10) Uani 1 1 d . . . . .
H22 H 0.1763 0.1578 0.1041 0.127 Uiso 1 1 calc R U . . .
C23 C 0.3248(4) 0.0567(4) 0.14526(16) 0.1121(11) Uani 1 1 d . . . . .
H23 H 0.3575 0.0577 0.1074 0.135 Uiso 1 1 calc R U . . .
C24 C 0.3855(3) -0.0048(4) 0.20320(16) 0.1032(10) Uani 1 1 d . . . . .
H24 H 0.4595 -0.0454 0.2046 0.124 Uiso 1 1 calc R U . . .
C25 C 0.3372(3) -0.0064(3) 0.25882(14) 0.0879(8) Uani 1 1 d . . . . .
H25 H 0.3788 -0.0475 0.2980 0.106 Uiso 1 1 calc R U . . .

loop_
_atom_site_aniso_label
_atom_site_aniso_U_11
_atom_site_aniso_U_22
_atom_site_aniso_U_33
_atom_site_aniso_U_23
_atom_site_aniso_U_13
_atom_site_aniso_U_12
O1 0.0914(15) 0.211(3) 0.0654(13) 0.0033(14) 0.0017(10) 0.0158(15)
O2 0.0906(13) 0.1123(16) 0.0732(12) -0.0128(10) -0.0074(9) -0.0114(11)
N1 0.0696(14) 0.1156(19) 0.0608(13) -0.0068(11) -0.0055(10) -0.0098(12)
N2 0.100(2) 0.168(4) 0.233(4) -0.035(3) 0.039(3) -0.039(2)
C1 0.0806(18) 0.138(3) 0.0706(18) -0.0074(17) 0.0009(15) 0.0190(17)
C2 0.095(2) 0.099(2) 0.0866(19) 0.0002(15) -0.0131(16) -0.0078(16)
C3 0.106(2) 0.095(2) 0.126(3) -0.0113(19) -0.026(2) -0.0107(19)
C4A 0.129(3) 0.119(3) 0.201(5) 0.043(3) -0.033(3) -0.052(3)
C4B 0.129(3) 0.119(3) 0.201(5) 0.043(3) -0.033(3) -0.052(3)
C7 0.086(3) 0.124(3) 0.250(5) -0.046(3) 0.019(3) -0.012(2)
C8 0.0733(16) 0.0917(19) 0.0610(15) -0.0017(13) -0.0028(12) 0.0047(14)
C9 0.0775(17) 0.089(2) 0.0674(16) -0.0051(12) -0.0014(12) -0.0005(15)
C10 0.0675(16) 0.089(2) 0.0742(18) -0.0141(14) -0.0049(13) 0.0046(14)
C11 0.0685(16) 0.106(2) 0.0590(15) -0.0078(14) -0.0036(12) 0.0151(15)
C12 0.0801(18) 0.109(2) 0.0667(17) 0.0038(14) 0.0090(14) 0.0136(16)
C13 0.0748(16) 0.108(2) 0.0693(17) 0.0009(14) -0.0025(13) -0.0026(15)
C14 0.0678(17) 0.116(2) 0.0668(17) 0.0090(15) -0.0034(13) 0.0004(17)
C15 0.086(2) 0.139(3) 0.099(2) 0.0108(19) 0.0038(17) 0.017(2)
C16 0.084(3) 0.215(5) 0.110(3) 0.035(3) 0.007(2) 0.037(3)
C17 0.081(3) 0.242(6) 0.116(3) 0.030(3) -0.014(2) -0.025(3)
C18 0.099(3) 0.185(4) 0.108(3) 0.004(2) -0.006(2) -0.043(3)
C19 0.085(2) 0.130(3) 0.089(2) -0.0079(18) -0.0019(15) -0.0215(19)
C20 0.0755(17) 0.0793(18) 0.0641(16) -0.0025(12) -0.0029(13) -0.0049(14)
C21 0.0851(18) 0.094(2) 0.0729(17) 0.0025(14) -0.0055(14) -0.0050(15)
C22 0.108(3) 0.128(3) 0.073(2) 0.0109(17) -0.0033(17) -0.008(2)
C23 0.124(3) 0.134(3) 0.078(2) -0.0098(18) 0.0176(19) -0.020(2)
C24 0.096(2) 0.122(3) 0.089(2) -0.0116(17) 0.0126(18) 0.0014(18)
C25 0.093(2) 0.093(2) 0.0707(18) 0.0010(13) -0.0024(14) 0.0005(16)

loop_
_atom_type_symbol
_atom_type_description
_atom_type_scat_dispersion_real
_atom_type_scat_dispersion_imag
_atom_type_scat_source
C C 0.0030 0.0020 'International Tables Vol C Tables 4.2.6.8 and 6.1.1.4'
H H 0.0000 0.0000 'International Tables Vol C Tables 4.2.6.8 and 6.1.1.4'
N N 0.0060 0.0030 'International Tables Vol C Tables 4.2.6.8 and 6.1.1.4'
O O 0.0110 0.0060 'International Tables Vol C Tables 4.2.6.8 and 6.1.1.4'

loop_
_geom_angle_atom_site_label_1
_geom_angle_atom_site_label_2
_geom_angle_atom_site_label_3
_geom_angle
C10 O2 C2 119.4(2)
C8 N1 C20 121.6(2)
C8 N1 C14 119.5(2)
C20 N1 C14 118.0(2)
O1 C1 C11 124.5(3)
O1 C1 H1 117.8
C11 C1 H1 117.8
O2 C2 C3 107.3(2)
O2 C2 H2A 110.3
C3 C2 H2A 110.3
O2 C2 H2B 110.3
C3 C2 H2B 110.3
H2A C2 H2B 108.5
C4B C3 C2 115.2(3)
C4A C3 C2 115.2(3)
C4A C3 H3A 108.5
C2 C3 H3A 108.5
C4A C3 H3B 108.5
C2 C3 H3B 108.5
H3A C3 H3B 107.5
C3 C4A C5A 97.2(4)
C3 C4A H4A1 112.3
C5A C4A H4A1 112.3
C3 C4A H4A2 112.3
C5A C4A H4A2 112.3
H4A1 C4A H4A2 109.9
C6A C5A C4A 105.3(5)
C6A C5A H5A1 110.7
C4A C5A H5A1 110.7
C6A C5A H5A2 110.7
C4A C5A H5A2 110.7
H5A1 C5A H5A2 108.8
C5A C6A C7 100.7(5)
C5A C6A H6A1 111.6
C7 C6A H6A1 111.6
C5A C6A H6A2 111.6
C7 C6A H6A2 111.6
H6A1 C6A H6A2 109.4
C3 C4B C5B 128.0(4)
C3 C4B H4B1 105.3
C5B C4B H4B1 105.3
C3 C4B H4B2 105.3
C5B C4B H4B2 105.3
H4B1 C4B H4B2 106.0
C6B C5B C4B 101.4(6)
C6B C5B H5B1 111.5
C4B C5B H5B1 111.5
C6B C5B H5B2 111.5
C4B C5B H5B2 111.5
H5B1 C5B H5B2 109.3
C7 C6B C5B 108.4(6)
C7 C6B H6B1 110.0
C5B C6B H6B1 110.0
C7 C6B H6B2 110.0
C5B C6B H6B2 110.0
H6B1 C6B H6B2 108.4
N2 C7 C6B 159.4(7)
N2 C7 C6A 167.3(6)
C13 C8 C9 119.5(2)
C13 C8 N1 119.8(2)
C9 C8 N1 120.7(2)
C10 C9 C8 120.1(3)
C10 C9 H9 120.0
C8 C9 H9 120.0
O2 C10 C9 123.6(3)
O2 C10 C11 115.8(2)
C9 C10 C11 120.6(3)
C12 C11 C10 118.1(2)
C12 C11 C1 120.6(3)
C10 C11 C1 121.4(3)
C11 C12 C13 121.9(3)
C11 C12 H12 119.0
C13 C12 H12 119.0
C12 C13 C8 119.8(3)
C12 C13 H13 120.1
C8 C13 H13 120.1
C15 C14 C19 120.2(3)
C15 C14 N1 119.9(3)
C19 C14 N1 119.9(3)
C14 C15 C16 119.7(4)
C14 C15 H15 120.1
C16 C15 H15 120.1
C17 C16 C15 120.1(4)
C17 C16 H16 120.0
C15 C16 H16 120.0
C18 C17 C16 119.9(4)
C18 C17 H17 120.0
C16 C17 H17 120.0
C17 C18 C19 120.2(4)
C17 C18 H18 119.9
C19 C18 H18 119.9
C18 C19 C14 119.8(4)
C18 C19 H19 120.1
C14 C19 H19 120.1
C21 C20 C25 118.6(3)
C21 C20 N1 119.9(2)
C25 C20 N1 121.5(2)
C22 C21 C20 120.2(3)
C22 C21 H21 119.9
C20 C21 H21 119.9
C23 C22 C21 120.8(3)
C23 C22 H22 119.6
C21 C22 H22 119.6
C22 C23 C24 119.9(3)
C22 C23 H23 120.1
C24 C23 H23 120.1
C25 C24 C23 120.0(3)
C25 C24 H24 120.0
C23 C24 H24 120.0
C24 C25 C20 120.4(3)
C24 C25 H25 119.8
C20 C25 H25 119.8

loop_
_geom_bond_atom_site_label_1
_geom_bond_atom_site_label_2
_geom_bond_distance
O1 C1 1.201(3)
O2 C10 1.353(3)
O2 C2 1.425(4)
N1 C8 1.409(3)
N1 C20 1.415(3)
N1 C14 1.422(3)
N2 C7 1.108(5)
C1 C11 1.464(4)
C1 H1 0.9300
C2 C3 1.499(4)
C2 H2A 0.9700
C2 H2B 0.9700
C3 C4B 1.475(5)
C3 C4A 1.475(5)
C3 H3A 0.9700
C3 H3B 0.9700
C4A C5A 1.620(6)
C4A H4A1 0.9700
C4A H4A2 0.9700
C5A C6A 1.496(10)
C5A H5A1 0.9700
C5A H5A2 0.9700
C6A C7 1.507(7)
C6A H6A1 0.9700
C6A H6A2 0.9700
C4B C5B 1.579(8)
C4B H4B1 0.9700
C4B H4B2 0.9700
C5B C6B 1.504(11)
C5B H5B1 0.9700
C5B H5B2 0.9700
C6B C7 1.494(9)
C6B H6B1 0.9700
C6B H6B2 0.9700
C8 C13 1.388(4)
C8 C9 1.388(4)
C9 C10 1.381(3)
C9 H9 0.9300
C10 C11 1.406(4)
C11 C12 1.373(4)
C12 C13 1.375(4)
C12 H12 0.9300
C13 H13 0.9300
C14 C15 1.375(4)
C14 C19 1.380(4)
C15 C16 1.382(5)
C15 H15 0.9300
C16 C17 1.378(7)
C16 H16 0.9300
C17 C18 1.374(6)
C17 H17 0.9300
C18 C19 1.376(5)
C18 H18 0.9300
C19 H19 0.9300
C20 C21 1.384(3)
C20 C25 1.388(4)
C21 C22 1.367(4)
C21 H21 0.9300
C22 C23 1.357(5)
C22 H22 0.9300
C23 C24 1.375(5)
C23 H23 0.9300
C24 C25 1.369(4)
C24 H24 0.9300
C25 H25 0.9300

loop_
_geom_torsion_atom_site_label_1
_geom_torsion_atom_site_label_2
_geom_torsion_atom_site_label_3
_geom_torsion_atom_site_label_4
_geom_torsion
C10 O2 C2 C3 -176.6(3)
O2 C2 C3 C4B -177.9(3)
O2 C2 C3 C4A -177.9(3)
C2 C3 C4A C5A 173.4(4)
C3 C4A C5A C6A -173.8(5)
C4A C5A C6A C7 -168.6(4)
C2 C3 C4B C5B -154.6(5)
C3 C4B C5B C6B -78.3(8)
C4B C5B C6B C7 178.7(6)
C5B C6B C7 N2 -123.3(15)
C5A C6A C7 N2 145(2)
C20 N1 C8 C13 -145.6(3)
C14 N1 C8 C13 23.1(4)
C20 N1 C8 C9 35.6(4)
C14 N1 C8 C9 -155.7(3)
C13 C8 C9 C10 2.0(4)
N1 C8 C9 C10 -179.2(2)
C2 O2 C10 C9 -9.1(4)
C2 O2 C10 C11 171.7(2)
C8 C9 C10 O2 179.9(2)
C8 C9 C10 C11 -1.0(4)
O2 C10 C11 C12 178.1(2)
C9 C10 C11 C12 -1.1(4)
O2 C10 C11 C1 -1.7(4)
C9 C10 C11 C1 179.1(3)
O1 C1 C11 C12 -8.1(5)
O1 C1 C11 C10 171.7(3)
C10 C11 C12 C13 2.1(4)
C1 C11 C12 C13 -178.1(3)
C11 C12 C13 C8 -1.0(4)
C9 C8 C13 C12 -1.1(4)
N1 C8 C13 C12 -179.9(2)
C8 N1 C14 C15 59.7(4)
C20 N1 C14 C15 -131.2(3)
C8 N1 C14 C19 -119.8(3)
C20 N1 C14 C19 49.4(4)
C19 C14 C15 C16 0.2(5)
N1 C14 C15 C16 -179.3(3)
C14 C15 C16 C17 -1.3(6)
C15 C16 C17 C18 2.3(7)
C16 C17 C18 C19 -2.1(6)
C17 C18 C19 C14 1.0(5)
C15 C14 C19 C18 0.0(5)
N1 C14 C19 C18 179.5(3)
C8 N1 C20 C21 -144.2(3)
C14 N1 C20 C21 46.9(4)
C8 N1 C20 C25 36.5(4)
C14 N1 C20 C25 -132.4(3)
C25 C20 C21 C22 0.8(4)
N1 C20 C21 C22 -178.5(3)
C20 C21 C22 C23 -0.2(5)
C21 C22 C23 C24 -0.2(5)
C22 C23 C24 C25 0.1(5)
C23 C24 C25 C20 0.5(5)
C21 C20 C25 C24 -0.9(4)
N1 C20 C25 C24 178.3(3)
